data_1507860
loop_
_publ_author_name
'DeKorver, Kyle A.'
'Hsung, Richard P.'
'Song, Wang-Ze'
'Wang, Xiao-Na'
'Walton, Mary C.'

_publ_section_title
;
 An intramolecular [2 + 2] cycloaddition of ketenimines via
 palladium-catalyzed rearrangements of N-allyl-ynamides.
;
_journal_issue 12
_journal_name_full 'Organic letters'
_journal_page_first 3214
_journal_page_last 3217
_journal_paper_doi 10.1021/ol3013233
_journal_volume 14
_journal_year 2012
_chemical_formula_moiety 'C28 H33 N O3 S'
_chemical_formula_sum 'C28 H33 N O3 S'
_chemical_formula_weight 463.61
_chemical_name_common 12086a
_chemical_name_systematic
; 
 ? 
;
_space_group_IT_number 2
_symmetry_cell_setting triclinic
_symmetry_space_group_name_Hall '-P 1'
_symmetry_space_group_name_H-M 'P -1'
_atom_sites_solution_hydrogens geom
_atom_sites_solution_primary direct
_atom_sites_solution_secondary difmap
_audit_creation_method SHELXL-97
_cell_angle_alpha 82.233(2)
_cell_angle_beta 70.521(2)
_cell_angle_gamma 66.598(2)
_cell_formula_units_Z 2
_cell_length_a 9.3191(19)
_cell_length_b 10.877(2)
_cell_length_c 13.873(3)
_cell_measurement_reflns_used 2972
_cell_measurement_temperature 173(2)
_cell_measurement_theta_max 27.39
_cell_measurement_theta_min 2.50
_cell_volume 1216.7(4)
_computing_cell_refinement 'Bruker SAINT'
_computing_data_collection 'Bruker APEX2'
_computing_data_reduction 'Bruker SAINT'
_computing_molecular_graphics 'Bruker SHELXTL'
_computing_publication_material 'Bruker SHELXTL'
_computing_structure_refinement 'SHELXL-97 (Sheldrick, 2008)'
_computing_structure_solution 'SHELXS-97 (Sheldrick, 2008)'
_diffrn_ambient_temperature 173(2)
_diffrn_measured_fraction_theta_full 0.972
_diffrn_measured_fraction_theta_max 0.972
_diffrn_measurement_device_type 'Bruker APEX-II CCD'
_diffrn_measurement_method '\f and \w scans'
_diffrn_radiation_monochromator graphite
_diffrn_radiation_source 'sealed tube'
_diffrn_radiation_type MoK\a
_diffrn_radiation_wavelength 0.71073
_diffrn_reflns_av_R_equivalents 0.0379
_diffrn_reflns_av_sigmaI/netI 0.0476
_diffrn_reflns_limit_h_max 12
_diffrn_reflns_limit_h_min -11
_diffrn_reflns_limit_k_max 14
_diffrn_reflns_limit_k_min -13
_diffrn_reflns_limit_l_max 17
_diffrn_reflns_limit_l_min 0
_diffrn_reflns_number 14114
_diffrn_reflns_theta_full 27.62
_diffrn_reflns_theta_max 27.62
_diffrn_reflns_theta_min 2.04
_exptl_absorpt_coefficient_mu 0.163
_exptl_absorpt_correction_T_max 0.9855
_exptl_absorpt_correction_T_min 0.9604
_exptl_absorpt_correction_type multi-scan
_exptl_absorpt_process_details 'SADABS (Sheldrick, 2008/1)'
_exptl_crystal_colour colourless
_exptl_crystal_density_diffrn 1.266
_exptl_crystal_density_method 'not measured'
_exptl_crystal_description block
_exptl_crystal_F_000 496
_exptl_crystal_size_max 0.25
_exptl_crystal_size_mid 0.10
_exptl_crystal_size_min 0.09
_refine_diff_density_max 0.287
_refine_diff_density_min -0.326
_refine_diff_density_rms 0.050
_refine_ls_extinction_method none
_refine_ls_goodness_of_fit_ref 1.038
_refine_ls_hydrogen_treatment constr
_refine_ls_matrix_type full
_refine_ls_number_parameters 299
_refine_ls_number_reflns 5499
_refine_ls_number_restraints 0
_refine_ls_restrained_S_all 1.038
_refine_ls_R_factor_all 0.0730
_refine_ls_R_factor_gt 0.0475
_refine_ls_shift/su_max 0.001
_refine_ls_shift/su_mean 0.000
_refine_ls_structure_factor_coef Fsqd
_refine_ls_weighting_details 'calc w=1/[\s^2^(Fo^2^)+(0.0448P)^2^+0.4121P] where P=(Fo^2^+2Fc^2^)/3'
_refine_ls_weighting_scheme calc
_refine_ls_wR_factor_gt 0.1033
_refine_ls_wR_factor_ref 0.1160
_reflns_number_gt 3966
_reflns_number_total 5499
_reflns_threshold_expression >2sigma(I)
_cod_data_source_file ol3013233_si_005.cif
_cod_data_source_block 12086a
_cod_depositor_comments
;
The following automatic conversions were performed:

'_symmetry_cell_setting' value 'Triclinic' changed to 'triclinic'
according to /home/saulius/struct/CIF-dictionaries/cif_core.dic
dictionary named 'cif_core.dic' version 2.4.1 from 2010-06-29.

Automatic conversion script
Id: cif_fix_values 1891 2012-01-12 08:04:46Z andrius 

 Adding full bibliography for 1507858--1507860.cif.
;
_cod_original_sg_symbol_H-M 'P-1   '
_cod_database_code 1507860

loop_
_symmetry_equiv_pos_as_xyz
'x, y, z'
'-x, -y, -z'

loop_
_atom_site_label
_atom_site_type_symbol
_atom_site_fract_x
_atom_site_fract_y
_atom_site_fract_z
_atom_site_U_iso_or_equiv
_atom_site_adp_type
_atom_site_occupancy
_atom_site_symmetry_multiplicity
_atom_site_calc_flag
_atom_site_refinement_flags
S1 S 0.05917(6) 0.24860(5) 0.36493(4) 0.02785(13) Uani 1 1 d .
O1 O 0.30613(15) 0.58747(12) 0.26545(10) 0.0297(3) Uani 1 1 d .
O2 O -0.05808(16) 0.37902(14) 0.35418(12) 0.0400(4) Uani 1 1 d .
O3 O 0.05452(17) 0.19889(14) 0.46658(10) 0.0344(3) Uani 1 1 d .
N1 N 0.24870(18) 0.24089(15) 0.29916(12) 0.0262(4) Uani 1 1 d .
C1 C 0.2916(2) 0.32734(18) 0.32321(14) 0.0240(4) Uani 1 1 d .
C2 C 0.4533(2) 0.34584(18) 0.28528(14) 0.0230(4) Uani 1 1 d .
C3 C 0.4266(2) 0.46969(18) 0.21048(14) 0.0247(4) Uani 1 1 d .
H3B H 0.3840 0.4521 0.1586 0.030 Uiso 1 1 calc R
C4 C 0.1684(2) 0.56984(19) 0.34058(15) 0.0300(4) Uani 1 1 d .
H4A H 0.0901 0.5688 0.3071 0.036 Uiso 1 1 calc R
H4B H 0.1113 0.6457 0.3891 0.036 Uiso 1 1 calc R
C5 C 0.2235(2) 0.43784(18) 0.39903(14) 0.0264(4) Uani 1 1 d .
H5A H 0.1444 0.4282 0.4662 0.032 Uiso 1 1 calc R
C6 C 0.4034(2) 0.40255(19) 0.39661(14) 0.0257(4) Uani 1 1 d .
H6A H 0.4282 0.4844 0.3946 0.031 Uiso 1 1 calc R
C7 C 0.0452(2) 0.12993(19) 0.29771(14) 0.0270(4) Uani 1 1 d .
C8 C 0.0890(3) 0.1345(2) 0.19202(16) 0.0400(5) Uani 1 1 d .
H8A H 0.1249 0.2028 0.1553 0.048 Uiso 1 1 calc R
C9 C 0.0802(3) 0.0393(2) 0.14060(17) 0.0444(6) Uani 1 1 d .
H9A H 0.1106 0.0422 0.0681 0.053 Uiso 1 1 calc R
C10 C 0.0275(2) -0.0613(2) 0.19299(16) 0.0350(5) Uani 1 1 d .
C11 C -0.0209(2) -0.0609(2) 0.29849(16) 0.0321(5) Uani 1 1 d .
H11A H -0.0614 -0.1266 0.3355 0.039 Uiso 1 1 calc R
C12 C -0.0114(2) 0.03345(19) 0.35125(15) 0.0290(4) Uani 1 1 d .
H12A H -0.0436 0.0317 0.4238 0.035 Uiso 1 1 calc R
C13 C 0.0243(3) -0.1691(2) 0.13677(19) 0.0492(6) Uani 1 1 d .
H13A H -0.0768 -0.1858 0.1712 0.074 Uiso 1 1 calc R
H13B H 0.1197 -0.2517 0.1363 0.074 Uiso 1 1 calc R
H13C H 0.0278 -0.1400 0.0663 0.074 Uiso 1 1 calc R
C14 C 0.6087(2) 0.22308(19) 0.24421(15) 0.0281(4) Uani 1 1 d .
H14A H 0.7055 0.2455 0.2353 0.034 Uiso 1 1 calc R
H14B H 0.6107 0.1503 0.2956 0.034 Uiso 1 1 calc R
C15 C 0.6236(3) 0.1727(2) 0.14421(16) 0.0366(5) Uani 1 1 d .
H15A H 0.6501 0.2245 0.0851 0.044 Uiso 1 1 calc R
C16 C 0.6040(3) 0.0656(3) 0.13081(19) 0.0527(6) Uani 1 1 d .
H16A H 0.5774 0.0104 0.1876 0.063 Uiso 1 1 calc R
H16B H 0.6161 0.0422 0.0642 0.063 Uiso 1 1 calc R
C17 C 0.4625(2) 0.30241(19) 0.47432(14) 0.0263(4) Uani 1 1 d .
C18 C 0.5994(2) 0.29597(19) 0.49703(14) 0.0285(4) Uani 1 1 d .
H18A H 0.6542 0.3543 0.4628 0.034 Uiso 1 1 calc R
C19 C 0.6574(2) 0.2060(2) 0.56873(15) 0.0336(5) Uani 1 1 d .
H19A H 0.7506 0.2039 0.5838 0.040 Uiso 1 1 calc R
C20 C 0.5810(3) 0.1194(2) 0.61835(16) 0.0361(5) Uani 1 1 d .
H20A H 0.6213 0.0570 0.6671 0.043 Uiso 1 1 calc R
C21 C 0.4454(3) 0.1245(2) 0.59621(18) 0.0465(6) Uani 1 1 d .
H21A H 0.3920 0.0652 0.6301 0.056 Uiso 1 1 calc R
C22 C 0.3858(3) 0.2151(2) 0.52510(17) 0.0412(5) Uani 1 1 d .
H22A H 0.2917 0.2175 0.5109 0.049 Uiso 1 1 calc R
C23 C 0.5792(2) 0.50185(19) 0.15323(14) 0.0270(4) Uani 1 1 d .
H23A H 0.6616 0.4219 0.1108 0.032 Uiso 1 1 calc R
C24 C 0.5365(3) 0.6194(2) 0.07971(15) 0.0335(5) Uani 1 1 d .
H24A H 0.4848 0.5995 0.0351 0.040 Uiso 1 1 calc R
H24B H 0.4564 0.7010 0.1194 0.040 Uiso 1 1 calc R
C25 C 0.6901(3) 0.6448(2) 0.01376(16) 0.0406(5) Uani 1 1 d .
H25A H 0.7670 0.5657 -0.0297 0.049 Uiso 1 1 calc R
H25B H 0.6592 0.7227 -0.0316 0.049 Uiso 1 1 calc R
C26 C 0.7746(3) 0.6718(2) 0.08064(17) 0.0418(5) Uani 1 1 d .
H26A H 0.8774 0.6824 0.0368 0.050 Uiso 1 1 calc R
H26B H 0.7021 0.7566 0.1184 0.050 Uiso 1 1 calc R
C27 C 0.8146(3) 0.5585(2) 0.15645(17) 0.0388(5) Uani 1 1 d .
H27A H 0.8620 0.5822 0.2019 0.047 Uiso 1 1 calc R
H27B H 0.8979 0.4763 0.1188 0.047 Uiso 1 1 calc R
C28 C 0.6620(2) 0.5308(2) 0.22128(15) 0.0317(5) Uani 1 1 d .
H28A H 0.5834 0.6094 0.2649 0.038 Uiso 1 1 calc R
H28B H 0.6937 0.4529 0.2666 0.038 Uiso 1 1 calc R

loop_
_atom_site_aniso_label
_atom_site_aniso_U_11
_atom_site_aniso_U_22
_atom_site_aniso_U_33
_atom_site_aniso_U_23
_atom_site_aniso_U_13
_atom_site_aniso_U_12
S1 0.0231(2) 0.0323(3) 0.0309(3) 0.0013(2) -0.00691(19) -0.0148(2)
O1 0.0262(7) 0.0233(7) 0.0348(8) 0.0035(6) -0.0058(6) -0.0087(6)
O2 0.0264(7) 0.0332(8) 0.0586(10) 0.0016(7) -0.0126(7) -0.0104(6)
O3 0.0351(8) 0.0479(9) 0.0268(7) 0.0004(6) -0.0063(6) -0.0251(7)
N1 0.0228(8) 0.0294(9) 0.0283(8) 0.0032(7) -0.0071(7) -0.0134(7)
C1 0.0240(9) 0.0259(10) 0.0239(9) 0.0077(8) -0.0110(8) -0.0107(8)
C2 0.0214(9) 0.0228(9) 0.0268(10) 0.0034(7) -0.0076(7) -0.0114(8)
C3 0.0250(9) 0.0250(10) 0.0266(10) 0.0019(8) -0.0097(8) -0.0110(8)
C4 0.0227(10) 0.0292(11) 0.0334(11) 0.0010(8) -0.0060(8) -0.0076(8)
C5 0.0240(9) 0.0293(10) 0.0256(10) 0.0009(8) -0.0055(8) -0.0117(8)
C6 0.0249(10) 0.0267(10) 0.0276(10) 0.0019(8) -0.0078(8) -0.0130(8)
C7 0.0233(9) 0.0343(11) 0.0279(10) 0.0038(8) -0.0103(8) -0.0146(8)
C8 0.0484(13) 0.0551(14) 0.0299(11) 0.0102(10) -0.0138(10) -0.0348(12)
C9 0.0512(14) 0.0663(16) 0.0268(11) 0.0031(11) -0.0113(10) -0.0349(13)
C10 0.0296(11) 0.0402(12) 0.0399(12) -0.0024(9) -0.0160(9) -0.0130(9)
C11 0.0331(11) 0.0311(11) 0.0379(12) 0.0077(9) -0.0165(9) -0.0157(9)
C12 0.0295(10) 0.0337(11) 0.0270(10) 0.0051(8) -0.0111(8) -0.0150(9)
C13 0.0538(15) 0.0508(15) 0.0521(15) -0.0099(12) -0.0229(12) -0.0204(12)
C14 0.0244(10) 0.0265(10) 0.0315(10) 0.0036(8) -0.0066(8) -0.0105(8)
C15 0.0373(12) 0.0277(11) 0.0375(12) -0.0006(9) -0.0072(9) -0.0083(9)
C16 0.0609(16) 0.0532(16) 0.0417(14) -0.0104(11) -0.0015(12) -0.0276(13)
C17 0.0248(10) 0.0300(10) 0.0238(10) 0.0000(8) -0.0065(8) -0.0108(8)
C18 0.0266(10) 0.0328(11) 0.0278(10) -0.0003(8) -0.0063(8) -0.0146(9)
C19 0.0270(10) 0.0418(12) 0.0350(11) 0.0003(9) -0.0137(9) -0.0128(9)
C20 0.0364(12) 0.0381(12) 0.0318(11) 0.0087(9) -0.0145(9) -0.0114(10)
C21 0.0517(14) 0.0528(15) 0.0500(14) 0.0259(11) -0.0262(12) -0.0344(12)
C22 0.0420(13) 0.0521(14) 0.0452(13) 0.0209(11) -0.0249(10) -0.0307(11)
C23 0.0274(10) 0.0281(10) 0.0277(10) 0.0038(8) -0.0074(8) -0.0148(8)
C24 0.0389(12) 0.0377(12) 0.0328(11) 0.0112(9) -0.0156(9) -0.0232(10)
C25 0.0493(13) 0.0495(14) 0.0351(12) 0.0152(10) -0.0149(10) -0.0340(12)
C26 0.0448(13) 0.0469(13) 0.0446(13) 0.0073(10) -0.0116(10) -0.0323(11)
C27 0.0381(12) 0.0496(14) 0.0388(12) 0.0044(10) -0.0132(10) -0.0270(11)
C28 0.0334(11) 0.0388(12) 0.0305(11) 0.0066(9) -0.0131(9) -0.0207(9)

loop_
_atom_type_symbol
_atom_type_description
_atom_type_scat_dispersion_real
_atom_type_scat_dispersion_imag
_atom_type_scat_source
C C 0.0033 0.0016 'International Tables Vol C Tables 4.2.6.8 and 6.1.1.4'
H H 0.0000 0.0000 'International Tables Vol C Tables 4.2.6.8 and 6.1.1.4'
N N 0.0061 0.0033 'International Tables Vol C Tables 4.2.6.8 and 6.1.1.4'
O O 0.0106 0.0060 'International Tables Vol C Tables 4.2.6.8 and 6.1.1.4'
S S 0.1246 0.1234 'International Tables Vol C Tables 4.2.6.8 and 6.1.1.4'

loop_
_geom_angle_atom_site_label_1
_geom_angle_atom_site_label_2
_geom_angle_atom_site_label_3
_geom_angle
O2 S1 O3 117.59(9)
O2 S1 N1 109.81(8)
O3 S1 N1 109.56(8)
O2 S1 C7 110.21(9)
O3 S1 C7 108.19(9)
N1 S1 C7 100.04(8)
C4 O1 C3 115.32(14)
C1 N1 S1 115.72(13)
N1 C1 C5 138.82(17)
N1 C1 C2 130.57(17)
C5 C1 C2 90.42(14)
C1 C2 C14 117.74(15)
C1 C2 C3 105.31(14)
C14 C2 C3 115.43(15)
C1 C2 C6 85.18(13)
C14 C2 C6 121.49(15)
C3 C2 C6 107.12(14)
O1 C3 C23 106.75(14)
O1 C3 C2 110.07(14)
C23 C3 C2 115.78(15)
O1 C3 H3B 108.0
C23 C3 H3B 108.0
C2 C3 H3B 108.0
O1 C4 C5 110.42(15)
O1 C4 H4A 109.6
C5 C4 H4A 109.6
O1 C4 H4B 109.6
C5 C4 H4B 109.6
H4A C4 H4B 108.1
C1 C5 C4 106.55(15)
C1 C5 C6 86.83(14)
C4 C5 C6 108.64(15)
C1 C5 H5A 116.9
C4 C5 H5A 116.9
C6 C5 H5A 116.9
C17 C6 C5 116.54(15)
C17 C6 C2 116.12(15)
C5 C6 C2 85.38(13)
C17 C6 H6A 112.1
C5 C6 H6A 112.1
C2 C6 H6A 112.1
C12 C7 C8 120.42(18)
C12 C7 S1 119.40(15)
C8 C7 S1 120.18(15)
C9 C8 C7 119.34(19)
C9 C8 H8A 120.3
C7 C8 H8A 120.3
C8 C9 C10 121.2(2)
C8 C9 H9A 119.4
C10 C9 H9A 119.4
C11 C10 C9 118.28(19)
C11 C10 C13 120.4(2)
C9 C10 C13 121.4(2)
C10 C11 C12 121.16(19)
C10 C11 H11A 119.4
C12 C11 H11A 119.4
C7 C12 C11 119.52(18)
C7 C12 H12A 120.2
C11 C12 H12A 120.2
C10 C13 H13A 109.5
C10 C13 H13B 109.5
H13A C13 H13B 109.5
C10 C13 H13C 109.5
H13A C13 H13C 109.5
H13B C13 H13C 109.5
C15 C14 C2 113.94(16)
C15 C14 H14A 108.8
C2 C14 H14A 108.8
C15 C14 H14B 108.8
C2 C14 H14B 108.8
H14A C14 H14B 107.7
C16 C15 C14 126.4(2)
C16 C15 H15A 116.8
C14 C15 H15A 116.8
C15 C16 H16A 120.0
C15 C16 H16B 120.0
H16A C16 H16B 120.0
C18 C17 C22 118.11(18)
C18 C17 C6 119.08(16)
C22 C17 C6 122.81(17)
C19 C18 C17 121.06(18)
C19 C18 H18A 119.5
C17 C18 H18A 119.5
C20 C19 C18 120.42(18)
C20 C19 H19A 119.8
C18 C19 H19A 119.8
C21 C20 C19 119.06(19)
C21 C20 H20A 120.5
C19 C20 H20A 120.5
C20 C21 C22 120.9(2)
C20 C21 H21A 119.6
C22 C21 H21A 119.6
C21 C22 C17 120.49(19)
C21 C22 H22A 119.8
C17 C22 H22A 119.8
C3 C23 C28 115.15(15)
C3 C23 C24 109.82(15)
C28 C23 C24 109.77(15)
C3 C23 H23A 107.2
C28 C23 H23A 107.2
C24 C23 H23A 107.2
C25 C24 C23 110.98(16)
C25 C24 H24A 109.4
C23 C24 H24A 109.4
C25 C24 H24B 109.4
C23 C24 H24B 109.4
H24A C24 H24B 108.0
C26 C25 C24 110.51(17)
C26 C25 H25A 109.5
C24 C25 H25A 109.5
C26 C25 H25B 109.5
C24 C25 H25B 109.5
H25A C25 H25B 108.1
C27 C26 C25 111.40(17)
C27 C26 H26A 109.3
C25 C26 H26A 109.3
C27 C26 H26B 109.3
C25 C26 H26B 109.3
H26A C26 H26B 108.0
C26 C27 C28 111.73(17)
C26 C27 H27A 109.3
C28 C27 H27A 109.3
C26 C27 H27B 109.3
C28 C27 H27B 109.3
H27A C27 H27B 107.9
C27 C28 C23 110.76(16)
C27 C28 H28A 109.5
C23 C28 H28A 109.5
C27 C28 H28B 109.5
C23 C28 H28B 109.5
H28A C28 H28B 108.1

loop_
_geom_bond_atom_site_label_1
_geom_bond_atom_site_label_2
_geom_bond_distance
S1 O2 1.4313(14)
S1 O3 1.4334(14)
S1 N1 1.6696(15)
S1 C7 1.758(2)
O1 C4 1.421(2)
O1 C3 1.426(2)
N1 C1 1.276(2)
C1 C5 1.498(3)
C1 C2 1.507(2)
C2 C14 1.525(3)
C2 C3 1.575(2)
C2 C6 1.591(3)
C3 C23 1.530(2)
C3 H3B 1.0000
C4 C5 1.536(3)
C4 H4A 0.9900
C4 H4B 0.9900
C5 C6 1.554(3)
C5 H5A 1.0000
C6 C17 1.502(3)
C6 H6A 1.0000
C7 C12 1.378(3)
C7 C8 1.384(3)
C8 C9 1.377(3)
C8 H8A 0.9500
C9 C10 1.392(3)
C9 H9A 0.9500
C10 C11 1.380(3)
C10 C13 1.509(3)
C11 C12 1.384(3)
C11 H11A 0.9500
C12 H12A 0.9500
C13 H13A 0.9800
C13 H13B 0.9800
C13 H13C 0.9800
C14 C15 1.504(3)
C14 H14A 0.9900
C14 H14B 0.9900
C15 C16 1.295(3)
C15 H15A 0.9500
C16 H16A 0.9500
C16 H16B 0.9500
C17 C18 1.386(3)
C17 C22 1.391(3)
C18 C19 1.384(3)
C18 H18A 0.9500
C19 C20 1.378(3)
C19 H19A 0.9500
C20 C21 1.375(3)
C20 H20A 0.9500
C21 C22 1.386(3)
C21 H21A 0.9500
C22 H22A 0.9500
C23 C28 1.531(3)
C23 C24 1.532(3)
C23 H23A 1.0000
C24 C25 1.528(3)
C24 H24A 0.9900
C24 H24B 0.9900
C25 C26 1.520(3)
C25 H25A 0.9900
C25 H25B 0.9900
C26 C27 1.520(3)
C26 H26A 0.9900
C26 H26B 0.9900
C27 C28 1.529(3)
C27 H27A 0.9900
C27 H27B 0.9900
C28 H28A 0.9900
C28 H28B 0.9900

loop_
_geom_torsion_atom_site_label_1
_geom_torsion_atom_site_label_2
_geom_torsion_atom_site_label_3
_geom_torsion_atom_site_label_4
_geom_torsion
O2 S1 N1 C1 57.28(16)
O3 S1 N1 C1 -73.29(15)
C7 S1 N1 C1 173.17(14)
S1 N1 C1 C5 2.8(3)
S1 N1 C1 C2 176.22(15)
N1 C1 C2 C14 -26.2(3)
C5 C1 C2 C14 149.48(16)
N1 C1 C2 C3 104.2(2)
C5 C1 C2 C3 -80.20(15)
N1 C1 C2 C6 -149.4(2)
C5 C1 C2 C6 26.25(13)
C4 O1 C3 C23 -167.04(14)
C4 O1 C3 C2 -40.6(2)
C1 C2 C3 O1 64.33(17)
C14 C2 C3 O1 -164.02(15)
C6 C2 C3 O1 -25.28(18)
C1 C2 C3 C23 -174.52(15)
C14 C2 C3 C23 -42.9(2)
C6 C2 C3 C23 95.87(18)
C3 O1 C4 C5 40.9(2)
N1 C1 C5 C4 -103.4(3)
C2 C1 C5 C4 81.63(15)
N1 C1 C5 C6 148.1(2)
C2 C1 C5 C6 -26.88(13)
O1 C4 C5 C1 -65.31(19)
O1 C4 C5 C6 26.9(2)
C1 C5 C6 C17 -91.53(17)
C4 C5 C6 C17 162.07(16)
C1 C5 C6 C2 25.44(12)
C4 C5 C6 C2 -80.97(15)
C1 C2 C6 C17 92.04(16)
C14 C2 C6 C17 -27.7(2)
C3 C2 C6 C17 -163.41(15)
C1 C2 C6 C5 -25.33(12)
C14 C2 C6 C5 -145.08(16)
C3 C2 C6 C5 79.23(15)
O2 S1 C7 C12 -112.28(16)
O3 S1 C7 C12 17.55(18)
N1 S1 C7 C12 132.14(16)
O2 S1 C7 C8 67.01(19)
O3 S1 C7 C8 -163.17(16)
N1 S1 C7 C8 -48.58(18)
C12 C7 C8 C9 -1.9(3)
S1 C7 C8 C9 178.81(17)
C7 C8 C9 C10 0.2(3)
C8 C9 C10 C11 2.0(3)
C8 C9 C10 C13 -177.4(2)
C9 C10 C11 C12 -2.5(3)
C13 C10 C11 C12 176.89(19)
C8 C7 C12 C11 1.4(3)
S1 C7 C12 C11 -179.35(15)
C10 C11 C12 C7 0.9(3)
C1 C2 C14 C15 69.7(2)
C3 C2 C14 C15 -55.8(2)
C6 C2 C14 C15 171.86(16)
C2 C14 C15 C16 -106.6(3)
C5 C6 C17 C18 -160.92(17)
C2 C6 C17 C18 100.8(2)
C5 C6 C17 C22 19.0(3)
C2 C6 C17 C22 -79.3(2)
C22 C17 C18 C19 -0.5(3)
C6 C17 C18 C19 179.48(18)
C17 C18 C19 C20 0.8(3)
C18 C19 C20 C21 -0.6(3)
C19 C20 C21 C22 0.0(4)
C20 C21 C22 C17 0.3(4)
C18 C17 C22 C21 0.0(3)
C6 C17 C22 C21 180.0(2)
O1 C3 C23 C28 64.5(2)
C2 C3 C23 C28 -58.4(2)
O1 C3 C23 C24 -60.01(19)
C2 C3 C23 C24 177.07(16)
C3 C23 C24 C25 -174.32(16)
C28 C23 C24 C25 58.1(2)
C23 C24 C25 C26 -57.5(2)
C24 C25 C26 C27 55.5(3)
C25 C26 C27 C28 -55.0(3)
C26 C27 C28 C23 55.6(2)
C3 C23 C28 C27 178.77(16)
C24 C23 C28 C27 -56.7(2)
